data_7131982
loop_
_publ_author_name
'BARRIOS MORENO, LEONI ALEJANDRA ALEJANDRA'
'Teat, Simon'
'Roubeau, Olivier'
'Aromi, Guillem'

_publ_section_title
;
 A Supramolecular Helicate with Two Independent Fe(II) Switchable Centres
 and a [Fe(anilate)3]3&#x2212; Guest
;
_journal_name_full 'Chemical Communications'
_journal_paper_doi 10.1039/D3CC02278A
_journal_year 2023
_chemical_formula_moiety 'C84 H60 Fe2 N18, C18 H6 Fe O12, B F4'
_chemical_formula_sum 'C102 H66 B F4 Fe3 N18 O12'
_chemical_formula_weight 1990.08
_space_group_crystal_system cubic
_space_group_IT_number 198
_space_group_name_Hall 'P 2ac 2ab 3'
_space_group_name_H-M_alt 'P 21 3'
_atom_sites_solution_hydrogens mixed
_audit_creation_method SHELXL-2017/1
_audit_update_record
;
2023-07-19 deposited with the CCDC.	2023-08-04 downloaded from the CCDC.
;
_cell_angle_alpha 90
_cell_angle_beta 90
_cell_angle_gamma 90
_cell_formula_units_Z 4
_cell_length_a 21.6594(3)
_cell_length_b 21.6594(3)
_cell_length_c 21.6594(3)
_cell_measurement_reflns_used 9561
_cell_measurement_temperature 270(2)
_cell_measurement_theta_max 26.39
_cell_measurement_theta_min 2.73
_cell_volume 10161.1(2)
_computing_cell_refinement 'Bruker SAINT v8.40'
_computing_data_collection 'Bruker APEX 3'
_computing_data_reduction 'Bruker SAINT v8.40'
_computing_structure_refinement 'SHELXL-2017/1 (Sheldrick, 2017)'
_computing_structure_solution 'SHELXT 2014/5 (Sheldrick, 2014)'
_diffrn_ambient_temperature 270(2)
_diffrn_measured_fraction_theta_full 0.999
_diffrn_measured_fraction_theta_max 0.999
_diffrn_measurement_device_type 'Bruker D8 with PHOTON II detector'
_diffrn_measurement_method 'shutterless /f and /w scans'
_diffrn_radiation_monochromator 'silicon 111'
_diffrn_radiation_source 'Advanced Light Source station 12.2.1'
_diffrn_radiation_type synchrotron
_diffrn_radiation_wavelength 0.7288
_diffrn_reflns_av_R_equivalents 0.0606
_diffrn_reflns_av_unetI/netI 0.0223
_diffrn_reflns_Laue_measured_fraction_full 0.999
_diffrn_reflns_Laue_measured_fraction_max 0.999
_diffrn_reflns_limit_h_max 26
_diffrn_reflns_limit_h_min -26
_diffrn_reflns_limit_k_max 26
_diffrn_reflns_limit_k_min -26
_diffrn_reflns_limit_l_max 26
_diffrn_reflns_limit_l_min -26
_diffrn_reflns_number 142572
_diffrn_reflns_point_group_measured_fraction_full 0.999
_diffrn_reflns_point_group_measured_fraction_max 0.999
_diffrn_reflns_theta_full 26.040
_diffrn_reflns_theta_max 26.411
_diffrn_reflns_theta_min 2.156
_exptl_absorpt_coefficient_mu 0.529
_exptl_absorpt_correction_T_max 0.745
_exptl_absorpt_correction_T_min 0.656
_exptl_absorpt_correction_type multi-scan
_exptl_absorpt_process_details 'SADABS-2016/2 - Bruker AXS'
_exptl_crystal_colour 'dark red'
_exptl_crystal_density_diffrn 1.301
_exptl_crystal_description block
_exptl_crystal_F_000 4076
_exptl_crystal_size_max 0.120
_exptl_crystal_size_mid 0.100
_exptl_crystal_size_min 0.100
_refine_diff_density_max 0.284
_refine_diff_density_min -0.242
_refine_diff_density_rms 0.036
_refine_ls_abs_structure_details
;
 Flack x determined using 2745 quotients [(I+)-(I-)]/[(I+)+(I-)]
 (Parsons, Flack and Wagner, Acta Cryst. B69 (2013) 249-259).
;
_refine_ls_abs_structure_Flack 0.021(3)
_refine_ls_extinction_method none
_refine_ls_goodness_of_fit_ref 1.040
_refine_ls_hydrogen_treatment mixed
_refine_ls_matrix_type full
_refine_ls_number_parameters 457
_refine_ls_number_reflns 6479
_refine_ls_number_restraints 60
_refine_ls_restrained_S_all 1.052
_refine_ls_R_factor_all 0.0313
_refine_ls_R_factor_gt 0.0298
_refine_ls_shift/su_max 0.001
_refine_ls_shift/su_mean 0.000
_refine_ls_structure_factor_coef Fsqd
_refine_ls_weighting_details 'w=1/[\s^2^(Fo^2^)+(0.0531P)^2^+1.1285P] where P=(Fo^2^+2Fc^2^)/3'
_refine_ls_weighting_scheme calc
_refine_ls_wR_factor_gt 0.0822
_refine_ls_wR_factor_ref 0.0834
_reflns_Friedel_coverage 0.846
_reflns_Friedel_fraction_full 0.998
_reflns_Friedel_fraction_max 0.998
_reflns_number_gt 6172
_reflns_number_total 6479
_reflns_threshold_expression 'I > 2\s(I)'
_cod_data_source_file d3cc02278a4.cif
_cod_data_source_block lb2205-270K
_cod_original_cell_volume 10161.1(4)
_cod_database_code 7131982
_shelx_shelxl_version_number 2017/1
_shelx_space_group_comment
;
The symmetry employed for this shelxl refinement is uniquely defined
by the following loop, which should always be used as a source of
symmetry information in preference to the above space-group names.
They are only intended as comments.
;
_shelx_estimated_absorpt_t_min 0.939
_shelx_estimated_absorpt_t_max 0.949

loop_
_space_group_symop_operation_xyz
'x, y, z'
'-x+1/2, -y, z+1/2'
'-x, y+1/2, -z+1/2'
'x+1/2, -y+1/2, -z'
'z, x, y'
'z+1/2, -x+1/2, -y'
'-z+1/2, -x, y+1/2'
'-z, x+1/2, -y+1/2'
'y, z, x'
'-y, z+1/2, -x+1/2'
'y+1/2, -z+1/2, -x'
'-y+1/2, -z, x+1/2'

loop_
_atom_site_label
_atom_site_type_symbol
_atom_site_fract_x
_atom_site_fract_y
_atom_site_fract_z
_atom_site_U_iso_or_equiv
_atom_site_adp_type
_atom_site_occupancy
_atom_site_site_symmetry_order
_atom_site_calc_flag
_atom_site_refinement_flags_posn
_atom_site_refinement_flags_adp
_atom_site_refinement_flags_occupancy
_atom_site_disorder_assembly
_atom_site_disorder_group
Fe1 Fe 0.54801(2) 0.54801(2) 0.54801(2) 0.04557(15) Uani 1 3 d S T P . .
Fe2 Fe 0.82928(2) 0.82928(2) 0.82928(2) 0.04747(16) Uani 1 3 d S T P . .
N1 N 0.49096(10) 0.58200(10) 0.48380(11) 0.0521(5) Uani 1 1 d . . . . .
N2 N 0.60198(10) 0.61057(10) 0.51115(10) 0.0491(5) Uani 1 1 d . . . . .
N3 N 0.66182(10) 0.62619(11) 0.51522(10) 0.0501(5) Uani 1 1 d . . . . .
H3 H 0.6798(17) 0.6134(17) 0.5496(18) 0.075 Uiso 1 1 d . U . . .
N4 N 0.86517(10) 0.74423(12) 0.72104(10) 0.0513(5) Uani 1 1 d D . . . .
H4 H 0.8323(13) 0.7507(16) 0.6996(15) 0.077 Uiso 1 1 d D U . . .
N5 N 0.86630(10) 0.76169(11) 0.78091(11) 0.0512(5) Uani 1 1 d . . . . .
N6 N 0.89003(12) 0.79524(12) 0.89097(11) 0.0593(6) Uani 1 1 d . . . . .
C1 C 0.43262(13) 0.56555(15) 0.47341(16) 0.0624(7) Uani 1 1 d . . . . .
H1A H 0.414420 0.536459 0.499219 0.075 Uiso 1 1 calc R U . . .
C2 C 0.39811(16) 0.59018(18) 0.42560(19) 0.0783(10) Uani 1 1 d . . . . .
H2A H 0.357887 0.576831 0.418727 0.094 Uiso 1 1 calc R U . . .
C3 C 0.42387(18) 0.63441(19) 0.3886(2) 0.0836(11) Uani 1 1 d . . . . .
H3A H 0.400971 0.651990 0.356791 0.100 Uiso 1 1 calc R U . . .
C4 C 0.48371(17) 0.65268(16) 0.39864(17) 0.0729(9) Uani 1 1 d . . . . .
H4A H 0.502077 0.682535 0.373838 0.088 Uiso 1 1 calc R U . . .
C5 C 0.51611(14) 0.62547(13) 0.44674(14) 0.0553(6) Uani 1 1 d . . . . .
C6 C 0.58029(14) 0.63885(13) 0.46120(13) 0.0544(6) Uani 1 1 d . . . . .
C7 C 0.62591(14) 0.67334(15) 0.43305(13) 0.0604(7) Uani 1 1 d . . . . .
H7A H 0.622241 0.697196 0.397541 0.072 Uiso 1 1 calc R U . . .
C8 C 0.67776(14) 0.66504(13) 0.46842(12) 0.0547(6) Uani 1 1 d . . . . .
C9 C 0.74011(14) 0.69015(14) 0.46085(13) 0.0588(7) Uani 1 1 d . . . . .
C10 C 0.75170(19) 0.7315(2) 0.41334(17) 0.0848(11) Uani 1 1 d . . . . .
H10A H 0.719867 0.743906 0.387320 0.102 Uiso 1 1 calc R U . . .
C11 C 0.8105(2) 0.7543(3) 0.4048(2) 0.1093(17) Uani 1 1 d . . . . .
H11A H 0.818052 0.782539 0.373381 0.131 Uiso 1 1 calc R U . . .
C12 C 0.85788(19) 0.7356(3) 0.44220(18) 0.1007(15) Uani 1 1 d . . . . .
H12A H 0.897627 0.750071 0.434790 0.121 Uiso 1 1 calc R U . . .
C13 C 0.84755(15) 0.69558(18) 0.49086(15) 0.0711(9) Uani 1 1 d . . . . .
C14 C 0.78782(14) 0.67297(15) 0.49925(13) 0.0607(7) Uani 1 1 d . . . . .
H14A H 0.780039 0.645702 0.531492 0.073 Uiso 1 1 calc R U . . .
C15 C 0.89545(14) 0.68145(18) 0.53703(15) 0.0701(8) Uani 1 1 d . . . . .
C16 C 0.95275(17) 0.6575(3) 0.52194(19) 0.1005(15) Uani 1 1 d . . . . .
H16A H 0.962215 0.648468 0.481035 0.121 Uiso 1 1 calc R U . . .
C17 C 0.99520(19) 0.6471(3) 0.5671(2) 0.1121(17) Uani 1 1 d . . . . .
H17A H 1.033506 0.630895 0.556469 0.134 Uiso 1 1 calc R U . . .
C18 C 0.98287(17) 0.6600(2) 0.6284(2) 0.0925(13) Uani 1 1 d . . . . .
H18A H 1.012085 0.651667 0.658785 0.111 Uiso 1 1 calc R U . . .
C19 C 0.92547(13) 0.68596(16) 0.64416(15) 0.0632(7) Uani 1 1 d . . . . .
C20 C 0.88284(13) 0.69479(15) 0.59860(14) 0.0619(7) Uani 1 1 d . . . . .
H20A H 0.844151 0.710203 0.609029 0.074 Uiso 1 1 calc R U . . .
C21 C 0.91421(13) 0.70772(14) 0.70748(14) 0.0565(7) Uani 1 1 d . . . . .
C22 C 0.94849(14) 0.70246(14) 0.76075(15) 0.0619(7) Uani 1 1 d . . . . .
H22A H 0.984966 0.680462 0.766145 0.074 Uiso 1 1 calc R U . . .
C23 C 0.91730(13) 0.73666(13) 0.80436(14) 0.0548(6) Uani 1 1 d . . . . .
C24 C 0.92979(14) 0.75300(15) 0.86846(14) 0.0614(7) Uani 1 1 d . . . . .
C25 C 0.97746(19) 0.72872(19) 0.90250(18) 0.0837(11) Uani 1 1 d . . . . .
H25A H 1.004673 0.700347 0.885228 0.100 Uiso 1 1 calc R U . . .
C26 C 0.9839(2) 0.7475(2) 0.9629(2) 0.1008(14) Uani 1 1 d . . . . .
H26A H 1.015611 0.731700 0.987076 0.121 Uiso 1 1 calc R U . . .
C27 C 0.9438(2) 0.7891(2) 0.98704(19) 0.0995(14) Uani 1 1 d . . . . .
H27A H 0.947592 0.801898 1.027868 0.119 Uiso 1 1 calc R U . . .
C28 C 0.89759(18) 0.81214(18) 0.95013(16) 0.0775(9) Uani 1 1 d . . . . .
H28A H 0.870287 0.840717 0.966917 0.093 Uiso 1 1 calc R U . . .
Fe3 Fe 0.68703(2) 0.68703(2) 0.68703(2) 0.05347(17) Uani 1 3 d S T P . .
O1 O 0.72011(9) 0.61863(9) 0.63447(8) 0.0503(4) Uani 1 1 d . . . . .
O2 O 0.75052(9) 0.65629(9) 0.74578(8) 0.0530(4) Uani 1 1 d . . . . .
O3 O 0.87076(17) 0.46389(18) 0.64623(15) 0.1293(15) Uani 1 1 d . . . . .
O4 O 0.89640(17) 0.4996(2) 0.76231(16) 0.1425(18) Uani 1 1 d . . . . .
C29 C 0.76524(12) 0.58848(13) 0.66042(13) 0.0521(6) Uani 1 1 d . . . . .
C30 C 0.78125(13) 0.60930(13) 0.72459(13) 0.0539(6) Uani 1 1 d . . . . .
C31 C 0.82482(16) 0.57929(18) 0.75818(15) 0.0725(9) Uani 1 1 d . . . . .
H31A H 0.833081 0.592380 0.798226 0.087 Uiso 1 1 calc R U . . .
C32 C 0.85777(17) 0.5289(2) 0.73388(17) 0.0875(12) Uani 1 1 d . . . . .
C33 C 0.84235(17) 0.5079(2) 0.66678(17) 0.0812(10) Uani 1 1 d . . . . .
C34 C 0.79596(14) 0.54137(16) 0.63396(14) 0.0649(8) Uani 1 1 d . . . . .
H34A H 0.786805 0.530415 0.593464 0.078 Uiso 1 1 calc R U . . .
F1 F 0.3702(10) 0.3376(9) 0.4084(12) 0.144(7) Uani 0.3333 1 d D U P A -1
B1 B 0.3953(12) 0.3930(8) 0.3928(9) 0.091(2) Uani 0.3333 1 d D U P A -1
F2 F 0.4318(15) 0.4079(7) 0.4414(10) 0.164(7) Uani 0.3333 1 d D U P A -1
F3 F 0.4304(15) 0.3855(12) 0.3413(12) 0.120(6) Uani 0.3333 1 d D U P A -1
F4 F 0.3525(10) 0.4385(12) 0.3910(15) 0.144(8) Uani 0.3333 1 d D U P A -1

loop_
_atom_site_aniso_label
_atom_site_aniso_U_11
_atom_site_aniso_U_22
_atom_site_aniso_U_33
_atom_site_aniso_U_23
_atom_site_aniso_U_13
_atom_site_aniso_U_12
Fe1 0.04557(15) 0.04557(15) 0.04557(15) 0.00160(14) 0.00160(14) 0.00160(14)
Fe2 0.04747(16) 0.04747(16) 0.04747(16) 0.00041(15) 0.00041(15) 0.00041(15)
N1 0.0501(12) 0.0511(12) 0.0552(13) -0.0003(10) -0.0010(10) 0.0044(10)
N2 0.0483(11) 0.0516(12) 0.0474(11) 0.0033(9) 0.0020(9) -0.0005(9)
N3 0.0479(12) 0.0573(13) 0.0449(11) 0.0005(9) 0.0022(9) -0.0040(10)
N4 0.0445(11) 0.0620(13) 0.0475(12) 0.0004(10) 0.0031(9) 0.0007(10)
N5 0.0473(11) 0.0555(13) 0.0507(12) 0.0031(10) 0.0022(9) 0.0018(9)
N6 0.0610(14) 0.0625(14) 0.0543(13) 0.0021(11) -0.0090(11) -0.0017(11)
C1 0.0486(14) 0.0637(17) 0.0749(19) 0.0056(15) -0.0043(13) 0.0057(12)
C2 0.0547(17) 0.078(2) 0.102(3) 0.0163(19) -0.0199(18) 0.0031(16)
C3 0.072(2) 0.086(2) 0.093(3) 0.024(2) -0.0272(19) 0.0088(18)
C4 0.070(2) 0.0705(19) 0.078(2) 0.0209(17) -0.0117(17) 0.0026(16)
C5 0.0557(15) 0.0539(14) 0.0563(15) 0.0062(12) -0.0017(12) 0.0048(12)
C6 0.0588(15) 0.0542(14) 0.0501(14) 0.0044(12) -0.0012(12) -0.0004(12)
C7 0.0689(18) 0.0632(17) 0.0491(14) 0.0078(13) -0.0001(12) -0.0061(14)
C8 0.0612(16) 0.0579(15) 0.0450(13) -0.0030(11) 0.0059(12) -0.0058(13)
C9 0.0620(16) 0.0676(17) 0.0468(14) -0.0048(13) 0.0114(12) -0.0116(13)
C10 0.083(2) 0.109(3) 0.0629(19) 0.020(2) 0.0033(17) -0.021(2)
C11 0.091(3) 0.158(4) 0.078(2) 0.042(3) 0.008(2) -0.044(3)
C12 0.075(2) 0.156(4) 0.071(2) 0.015(3) 0.020(2) -0.040(3)
C13 0.0591(17) 0.097(2) 0.0567(16) -0.0112(16) 0.0202(14) -0.0142(16)
C14 0.0604(16) 0.0740(19) 0.0478(14) -0.0066(13) 0.0153(12) -0.0116(14)
C15 0.0509(15) 0.095(2) 0.0642(18) -0.0113(17) 0.0173(13) -0.0098(16)
C16 0.063(2) 0.162(4) 0.076(2) -0.034(3) 0.0247(19) 0.001(2)
C17 0.060(2) 0.174(5) 0.102(3) -0.033(3) 0.022(2) 0.029(3)
C18 0.0545(18) 0.138(4) 0.085(2) -0.021(2) 0.0054(17) 0.021(2)
C19 0.0461(14) 0.077(2) 0.0669(17) -0.0071(15) 0.0116(13) -0.0024(14)
C20 0.0446(14) 0.0765(19) 0.0645(17) -0.0074(14) 0.0157(13) -0.0020(13)
C21 0.0458(14) 0.0606(16) 0.0630(16) -0.0033(13) 0.0068(12) -0.0023(12)
C22 0.0488(14) 0.0644(17) 0.0724(18) -0.0024(14) -0.0020(14) 0.0084(13)
C23 0.0508(14) 0.0551(15) 0.0584(15) 0.0055(12) -0.0044(12) 0.0014(12)
C24 0.0609(16) 0.0641(17) 0.0592(16) 0.0057(13) -0.0097(13) 0.0029(14)
C25 0.084(2) 0.089(2) 0.079(2) 0.0031(19) -0.0215(19) 0.025(2)
C26 0.107(3) 0.115(3) 0.080(3) 0.002(2) -0.040(2) 0.025(3)
C27 0.116(3) 0.117(3) 0.065(2) -0.012(2) -0.031(2) 0.026(3)
C28 0.089(2) 0.087(2) 0.0567(17) -0.0071(17) -0.0129(17) 0.0110(19)
Fe3 0.05347(17) 0.05347(17) 0.05347(17) -0.00038(16) -0.00038(16) -0.00038(16)
O1 0.0515(10) 0.0558(10) 0.0437(9) -0.0008(8) -0.0016(8) 0.0084(8)
O2 0.0589(11) 0.0526(10) 0.0475(9) -0.0007(8) -0.0018(8) 0.0092(8)
O3 0.135(3) 0.156(3) 0.097(2) -0.050(2) -0.033(2) 0.093(3)
O4 0.124(3) 0.202(4) 0.102(2) -0.051(2) -0.045(2) 0.106(3)
C29 0.0483(13) 0.0596(15) 0.0484(14) 0.0013(12) 0.0016(11) 0.0003(12)
C30 0.0517(14) 0.0597(16) 0.0501(14) -0.0029(12) 0.0002(11) 0.0023(13)
C31 0.0651(18) 0.096(2) 0.0567(17) -0.0146(16) -0.0123(15) 0.0208(18)
C32 0.070(2) 0.122(3) 0.070(2) -0.017(2) -0.0155(17) 0.042(2)
C33 0.070(2) 0.104(3) 0.070(2) -0.0174(19) -0.0081(17) 0.0296(19)
C34 0.0587(16) 0.080(2) 0.0561(16) -0.0106(15) -0.0021(13) 0.0123(15)
F1 0.174(13) 0.103(7) 0.155(18) 0.025(9) 0.018(9) 0.006(7)
B1 0.115(14) 0.083(10) 0.074(9) 0.013(9) 0.001(6) 0.036(6)
F2 0.182(13) 0.193(15) 0.117(8) -0.030(12) -0.034(8) 0.013(14)
F3 0.123(14) 0.139(13) 0.096(7) 0.014(9) 0.019(6) 0.059(11)
F4 0.112(12) 0.122(10) 0.198(17) 0.036(12) 0.054(10) 0.055(10)

loop_
_atom_type_symbol
_atom_type_description
_atom_type_scat_dispersion_real
_atom_type_scat_dispersion_imag
_atom_type_scat_source
C C 0.0034 0.0017 'XDisp Program in WinGX L.J. Farrugia, J.Appl.Cryst. 2012,45,849-854'
H H 0.0000 0.0000 'XDisp Program in WinGX L.J. Farrugia, J.Appl.Cryst. 2012,45,849-854'
B B 0.0017 0.0007 'XDisp Program in WinGX L.J. Farrugia, J.Appl.Cryst. 2012,45,849-854'
N N 0.0065 0.0035 'XDisp Program in WinGX L.J. Farrugia, J.Appl.Cryst. 2012,45,849-854'
O O 0.0115 0.0064 'XDisp Program in WinGX L.J. Farrugia, J.Appl.Cryst. 2012,45,849-854'
F F 0.0185 0.0109 'XDisp Program in WinGX L.J. Farrugia, J.Appl.Cryst. 2012,45,849-854'
Fe Fe 0.3511 0.8892 'XDisp Program in WinGX L.J. Farrugia, J.Appl.Cryst. 2012,45,849-854'

loop_
_geom_angle_atom_site_label_1
_geom_angle_atom_site_label_2
_geom_angle_atom_site_label_3
_geom_angle
_geom_angle_site_symmetry_1
_geom_angle_site_symmetry_3
_geom_angle_publ_flag
N2 Fe1 N2 96.44(9) . 5 ?
N2 Fe1 N2 96.44(9) . 9 ?
N2 Fe1 N2 96.44(9) 5 9 ?
N2 Fe1 N1 172.59(9) . 5 ?
N2 Fe1 N1 80.26(9) 5 5 ?
N2 Fe1 N1 90.54(9) 9 5 ?
N2 Fe1 N1 90.54(9) . 9 ?
N2 Fe1 N1 172.59(9) 5 9 ?
N2 Fe1 N1 80.26(9) 9 9 ?
N1 Fe1 N1 93.09(9) 5 9 ?
N2 Fe1 N1 80.26(9) . . ?
N2 Fe1 N1 90.54(9) 5 . ?
N2 Fe1 N1 172.59(9) 9 . ?
N1 Fe1 N1 93.09(9) 5 . ?
N1 Fe1 N1 93.09(9) 9 . ?
N5 Fe2 N5 97.09(9) . 9 ?
N5 Fe2 N5 97.10(9) . 5 ?
N5 Fe2 N5 97.10(9) 9 5 ?
N5 Fe2 N6 171.35(10) . 9 ?
N5 Fe2 N6 79.34(10) 9 9 ?
N5 Fe2 N6 91.19(10) 5 9 ?
N5 Fe2 N6 91.19(10) . 5 ?
N5 Fe2 N6 171.35(10) 9 5 ?
N5 Fe2 N6 79.34(10) 5 5 ?
N6 Fe2 N6 92.79(10) 9 5 ?
N5 Fe2 N6 79.34(10) . . ?
N5 Fe2 N6 91.19(10) 9 . ?
N5 Fe2 N6 171.35(10) 5 . ?
N6 Fe2 N6 92.79(10) 9 . ?
N6 Fe2 N6 92.79(10) 5 . ?
C1 N1 C5 117.9(3) . . ?
C1 N1 Fe1 127.2(2) . . ?
C5 N1 Fe1 114.85(19) . . ?
C6 N2 N3 106.2(2) . . ?
C6 N2 Fe1 116.06(19) . . ?
N3 N2 Fe1 136.34(18) . . ?
N2 N3 C8 110.6(2) . . ?
N2 N3 H3 114(2) . . ?
C8 N3 H3 135(2) . . ?
N5 N4 C21 110.9(2) . . ?
N5 N4 H4 119(3) . . ?
C21 N4 H4 129(3) . . ?
C23 N5 N4 105.5(2) . . ?
C23 N5 Fe2 115.9(2) . . ?
N4 N5 Fe2 135.31(18) . . ?
C28 N6 C24 116.9(3) . . ?
C28 N6 Fe2 127.8(2) . . ?
C24 N6 Fe2 115.2(2) . . ?
N1 C1 C2 122.4(3) . . ?
N1 C1 H1A 118.8 . . ?
C2 C1 H1A 118.8 . . ?
C3 C2 C1 119.2(3) . . ?
C3 C2 H2A 120.4 . . ?
C1 C2 H2A 120.4 . . ?
C2 C3 C4 119.6(3) . . ?
C2 C3 H3A 120.2 . . ?
C4 C3 H3A 120.2 . . ?
C3 C4 C5 118.3(3) . . ?
C3 C4 H4A 120.8 . . ?
C5 C4 H4A 120.8 . . ?
N1 C5 C4 122.5(3) . . ?
N1 C5 C6 113.3(2) . . ?
C4 C5 C6 124.1(3) . . ?
N2 C6 C7 110.8(3) . . ?
N2 C6 C5 114.9(3) . . ?
C7 C6 C5 134.2(3) . . ?
C8 C7 C6 105.6(3) . . ?
C8 C7 H7A 127.2 . . ?
C6 C7 H7A 127.2 . . ?
N3 C8 C7 106.8(2) . . ?
N3 C8 C9 123.1(3) . . ?
C7 C8 C9 130.1(3) . . ?
C14 C9 C10 119.1(3) . . ?
C14 C9 C8 121.6(3) . . ?
C10 C9 C8 119.3(3) . . ?
C11 C10 C9 119.8(4) . . ?
C11 C10 H10A 120.1 . . ?
C9 C10 H10A 120.1 . . ?
C12 C11 C10 120.5(4) . . ?
C12 C11 H11A 119.7 . . ?
C10 C11 H11A 119.7 . . ?
C11 C12 C13 121.0(3) . . ?
C11 C12 H12A 119.5 . . ?
C13 C12 H12A 119.5 . . ?
C12 C13 C14 118.0(3) . . ?
C12 C13 C15 122.2(3) . . ?
C14 C13 C15 119.4(3) . . ?
C9 C14 C13 121.5(3) . . ?
C9 C14 H14A 119.3 . . ?
C13 C14 H14A 119.3 . . ?
C16 C15 C20 118.7(3) . . ?
C16 C15 C13 123.3(3) . . ?
C20 C15 C13 118.0(3) . . ?
C17 C16 C15 119.8(3) . . ?
C17 C16 H16A 120.1 . . ?
C15 C16 H16A 120.1 . . ?
C16 C17 C18 121.8(3) . . ?
C16 C17 H17A 119.1 . . ?
C18 C17 H17A 119.1 . . ?
C17 C18 C19 118.9(4) . . ?
C17 C18 H18A 120.5 . . ?
C19 C18 H18A 120.5 . . ?
C20 C19 C18 118.6(3) . . ?
C20 C19 C21 121.2(3) . . ?
C18 C19 C21 120.0(3) . . ?
C19 C20 C15 122.1(3) . . ?
C19 C20 H20A 119.0 . . ?
C15 C20 H20A 119.0 . . ?
N4 C21 C22 106.8(3) . . ?
N4 C21 C19 121.2(3) . . ?
C22 C21 C19 131.7(3) . . ?
C21 C22 C23 105.4(3) . . ?
C21 C22 H22A 127.3 . . ?
C23 C22 H22A 127.3 . . ?
N5 C23 C22 111.4(3) . . ?
N5 C23 C24 114.7(3) . . ?
C22 C23 C24 133.8(3) . . ?
N6 C24 C25 123.1(3) . . ?
N6 C24 C23 113.0(3) . . ?
C25 C24 C23 123.9(3) . . ?
C24 C25 C26 118.2(4) . . ?
C24 C25 H25A 120.9 . . ?
C26 C25 H25A 120.9 . . ?
C27 C26 C25 119.9(4) . . ?
C27 C26 H26A 120.0 . . ?
C25 C26 H26A 120.0 . . ?
C26 C27 C28 118.8(4) . . ?
C26 C27 H27A 120.6 . . ?
C28 C27 H27A 120.6 . . ?
N6 C28 C27 123.0(4) . . ?
N6 C28 H28A 118.5 . . ?
C27 C28 H28A 118.5 . . ?
O2 Fe3 O2 90.19(8) 9 5 ?
O2 Fe3 O2 90.19(8) 9 . ?
O2 Fe3 O2 90.19(8) 5 . ?
O2 Fe3 O1 170.81(7) 9 . ?
O2 Fe3 O1 95.30(8) 5 . ?
O2 Fe3 O1 82.45(7) . . ?
O2 Fe3 O1 95.30(8) 9 5 ?
O2 Fe3 O1 82.45(7) 5 5 ?
O2 Fe3 O1 170.81(8) . 5 ?
O1 Fe3 O1 92.73(8) . 5 ?
O2 Fe3 O1 82.45(7) 9 9 ?
O2 Fe3 O1 170.81(7) 5 9 ?
O2 Fe3 O1 95.30(8) . 9 ?
O1 Fe3 O1 92.73(8) . 9 ?
O1 Fe3 O1 92.73(8) 5 9 ?
C29 O1 Fe3 113.21(17) . . ?
C30 O2 Fe3 112.97(17) . . ?
O1 C29 C34 124.5(3) . . ?
O1 C29 C30 115.0(2) . . ?
C34 C29 C30 120.5(3) . . ?
O2 C30 C31 122.8(3) . . ?
O2 C30 C29 116.3(2) . . ?
C31 C30 C29 120.8(3) . . ?
C30 C31 C32 121.6(3) . . ?
C30 C31 H31A 119.2 . . ?
C32 C31 H31A 119.2 . . ?
O4 C32 C31 124.3(3) . . ?
O4 C32 C33 117.9(3) . . ?
C31 C32 C33 117.8(3) . . ?
O3 C33 C34 124.8(3) . . ?
O3 C33 C32 117.4(3) . . ?
C34 C33 C32 117.8(3) . . ?
C29 C34 C33 121.4(3) . . ?
C29 C34 H34A 119.3 . . ?
C33 C34 H34A 119.3 . . ?
F4 B1 F2 104.3(17) . . ?
F4 B1 F1 112(2) . . ?
F2 B1 F1 104.6(15) . . ?
F4 B1 F3 116(2) . . ?
F2 B1 F3 109.8(19) . . ?
F1 B1 F3 108.8(19) . . ?

loop_
_geom_bond_atom_site_label_1
_geom_bond_atom_site_label_2
_geom_bond_distance
_geom_bond_site_symmetry_2
_geom_bond_publ_flag
Fe1 N2 1.960(2) . ?
Fe1 N2 1.960(2) 5 ?
Fe1 N2 1.960(2) 9 ?
Fe1 N1 2.001(2) 5 ?
Fe1 N1 2.001(2) 9 ?
Fe1 N1 2.001(2) . ?
Fe2 N5 1.971(2) . ?
Fe2 N5 1.971(2) 9 ?
Fe2 N5 1.971(2) 5 ?
Fe2 N6 2.015(2) 9 ?
Fe2 N6 2.015(2) 5 ?
Fe2 N6 2.015(2) . ?
N1 C1 1.332(4) . ?
N1 C5 1.352(4) . ?
N2 C6 1.329(3) . ?
N2 N3 1.342(3) . ?
N3 C8 1.362(4) . ?
N3 H3 0.88(4) . ?
N4 N5 1.351(3) . ?
N4 C21 1.356(4) . ?
N4 H4 0.86(2) . ?
N5 C23 1.331(4) . ?
N6 C28 1.343(4) . ?
N6 C24 1.348(4) . ?
C1 C2 1.384(5) . ?
C1 H1A 0.9300 . ?
C2 C3 1.368(6) . ?
C2 H2A 0.9300 . ?
C3 C4 1.373(5) . ?
C3 H3A 0.9300 . ?
C4 C5 1.388(4) . ?
C4 H4A 0.9300 . ?
C5 C6 1.454(4) . ?
C6 C7 1.381(4) . ?
C7 C8 1.371(4) . ?
C7 H7A 0.9300 . ?
C8 C9 1.465(4) . ?
C9 C14 1.378(4) . ?
C9 C10 1.388(5) . ?
C10 C11 1.378(6) . ?
C10 H10A 0.9300 . ?
C11 C12 1.368(6) . ?
C11 H11A 0.9300 . ?
C12 C13 1.383(5) . ?
C12 H12A 0.9300 . ?
C13 C14 1.395(4) . ?
C13 C15 1.473(5) . ?
C14 H14A 0.9300 . ?
C15 C16 1.384(5) . ?
C15 C20 1.392(4) . ?
C16 C17 1.361(6) . ?
C16 H16A 0.9300 . ?
C17 C18 1.383(6) . ?
C17 H17A 0.9300 . ?
C18 C19 1.406(5) . ?
C18 H18A 0.9300 . ?
C19 C20 1.365(4) . ?
C19 C21 1.471(4) . ?
C20 H20A 0.9300 . ?
C21 C22 1.377(4) . ?
C22 C23 1.377(4) . ?
C22 H22A 0.9300 . ?
C23 C24 1.458(4) . ?
C24 C25 1.373(5) . ?
C25 C26 1.377(6) . ?
C25 H25A 0.9300 . ?
C26 C27 1.355(6) . ?
C26 H26A 0.9300 . ?
C27 C28 1.375(5) . ?
C27 H27A 0.9300 . ?
C28 H28A 0.9300 . ?
Fe3 O2 1.9884(19) 9 ?
Fe3 O2 1.9884(19) 5 ?
Fe3 O2 1.9884(19) . ?
Fe3 O1 2.0011(18) . ?
Fe3 O1 2.0011(18) 5 ?
Fe3 O1 2.0011(18) 9 ?
O1 C29 1.303(3) . ?
O2 C30 1.300(3) . ?
O3 C33 1.218(4) . ?
O4 C32 1.217(5) . ?
C29 C34 1.346(4) . ?
C29 C30 1.502(4) . ?
C30 C31 1.357(4) . ?
C31 C32 1.407(5) . ?
C31 H31A 0.9300 . ?
C32 C33 1.559(5) . ?
C33 C34 1.429(5) . ?
C34 H34A 0.9300 . ?
F1 B1 1.360(14) . ?
B1 F4 1.354(15) . ?
B1 F2 1.356(12) . ?
B1 F3 1.360(14) . ?

loop_
_geom_hbond_atom_site_label_D
_geom_hbond_atom_site_label_H
_geom_hbond_atom_site_label_A
_geom_hbond_distance_DH
_geom_hbond_distance_HA
_geom_hbond_distance_DA
_geom_hbond_angle_DHA
_geom_hbond_site_symmetry_A
_geom_hbond_publ_flag
N3 H3 O1 0.88(4) 2.04(4) 2.880(3) 159(3) . yes
N4 H4 O2 0.86(2) 2.10(2) 2.945(3) 169(3) 5 yes
